data_4334757
loop_
_publ_author_name
'Misaki Makino'
'Tomoya Ishizuka'
'Shingo Ohzu'
'Jiang Hua'
'Hiroaki Kotani'
'Takahiko Kojima'

_publ_section_title
;
 Synthesis and Characterization of an Azido-Bridged Dinuclear
 Ruthenium(II) Polypyridylamine Complex Forming a Mixed-Valence State
;
_journal_name_full 'Inorganic Chemistry'
_journal_page_first 5507
_journal_page_last 5514
_journal_paper_doi 10.1021/ic400412f
_journal_volume 52
_journal_year 2013
_chemical_formula_sum 'C25 H24 F12 N6 P2 Ru'
_chemical_formula_weight 799.51
_chemical_name_systematic
; 
 ? 
;
_space_group_IT_number 2
_symmetry_space_group_name_Hall '-P 1'
_symmetry_space_group_name_H-M 'P -1'
_atom_sites_solution_hydrogens geom
_atom_sites_solution_primary direct
_atom_sites_solution_secondary difmap
_audit_creation_method SHELXL-97
_cell_angle_alpha 89.976(2)
_cell_angle_beta 89.898(3)
_cell_angle_gamma 89.418(2)
_cell_formula_units_Z 4
_cell_length_a 12.529(2)
_cell_length_b 12.734(2)
_cell_length_c 18.789(3)
_cell_measurement_temperature 120(2)
_cell_volume 2997.5(8)
_computing_structure_refinement 'SHELXL-97 (Sheldrick, 1997)'
_computing_structure_solution 'SHELXS-97 (Sheldrick, 1990)'
_diffrn_ambient_temperature 120(2)
_diffrn_measured_fraction_theta_full 0.966
_diffrn_measured_fraction_theta_max 0.966
_diffrn_radiation_monochromator graphite
_diffrn_radiation_source 'fine-focus sealed tube'
_diffrn_radiation_type MoK\a
_diffrn_radiation_wavelength 0.71073
_diffrn_reflns_av_R_equivalents 0.0555
_diffrn_reflns_av_sigmaI/netI 0.1840
_diffrn_reflns_limit_h_max 9
_diffrn_reflns_limit_h_min -15
_diffrn_reflns_limit_k_max 16
_diffrn_reflns_limit_k_min -15
_diffrn_reflns_limit_l_max 21
_diffrn_reflns_limit_l_min -23
_diffrn_reflns_number 16155
_diffrn_reflns_theta_full 26.55
_diffrn_reflns_theta_max 26.55
_diffrn_reflns_theta_min 1.08
_exptl_absorpt_coefficient_mu 0.734
_exptl_absorpt_correction_T_max 0.9302
_exptl_absorpt_correction_T_min 0.8378
_exptl_absorpt_correction_type multi-scan
_exptl_absorpt_process_details 'SADABS V2008/1 (Bruker AXS)'
_exptl_crystal_density_diffrn 1.772
_exptl_crystal_F_000 1592
_exptl_crystal_size_max 0.25
_exptl_crystal_size_mid 0.12
_exptl_crystal_size_min 0.10
_refine_diff_density_max 0.852
_refine_diff_density_min -0.738
_refine_diff_density_rms 0.135
_refine_ls_extinction_method none
_refine_ls_goodness_of_fit_ref 0.949
_refine_ls_hydrogen_treatment mixed
_refine_ls_matrix_type full
_refine_ls_number_parameters 831
_refine_ls_number_reflns 12077
_refine_ls_number_restraints 0
_refine_ls_restrained_S_all 0.949
_refine_ls_R_factor_all 0.1648
_refine_ls_R_factor_gt 0.0669
_refine_ls_shift/su_max 0.001
_refine_ls_shift/su_mean 0.000
_refine_ls_structure_factor_coef Fsqd
_refine_ls_weighting_details 'calc w=1/[\s^2^(Fo^2^)+(0.0449P)^2^+0.0000P] where P=(Fo^2^+2Fc^2^)/3'
_refine_ls_weighting_scheme calc
_refine_ls_wR_factor_gt 0.1161
_refine_ls_wR_factor_ref 0.1489
_reflns_number_gt 6076
_reflns_number_total 12077
_reflns_threshold_expression >2sigma(I)
_cod_data_source_file ic400412f_NCCH3.cif
_cod_data_source_block oz2
_cod_original_cell_volume 2997.4(8)
_cod_database_code 4334757

loop_
_symmetry_equiv_pos_as_xyz
'x, y, z'
'-x, -y, -z'

loop_
_atom_site_label
_atom_site_type_symbol
_atom_site_fract_x
_atom_site_fract_y
_atom_site_fract_z
_atom_site_U_iso_or_equiv
_atom_site_adp_type
_atom_site_occupancy
_atom_site_symmetry_multiplicity
_atom_site_calc_flag
_atom_site_refinement_flags
Ru1 Ru 0.10255(5) 0.02971(5) 0.24396(3) 0.02107(18) Uani 1 1 d .
Ru2 Ru -0.39712(5) 0.52968(5) 0.25649(3) 0.02163(19) Uani 1 1 d .
P1 P 0.2827(2) 0.10455(19) 0.56191(13) 0.0406(6) Uani 1 1 d .
P2 P 0.2205(3) 0.6317(2) 0.46425(14) 0.0550(8) Uani 1 1 d .
P3 P 0.2787(3) -0.1316(2) -0.03551(14) 0.0583(9) Uani 1 1 d .
P4 P -0.7820(2) 0.3959(2) 0.06278(13) 0.0438(7) Uani 1 1 d .
F1 F 0.2267(4) 0.2184(4) 0.5644(3) 0.0618(18) Uani 1 1 d .
F2 F 0.3858(4) 0.1537(4) 0.5987(3) 0.0582(15) Uani 1 1 d .
F3 F 0.3291(4) 0.1327(4) 0.4849(2) 0.0507(14) Uani 1 1 d .
F4 F 0.1773(4) 0.0587(4) 0.5252(3) 0.0597(16) Uani 1 1 d .
F5 F 0.2322(4) 0.0795(3) 0.6379(2) 0.0439(13) Uani 1 1 d .
F6 F 0.3365(4) -0.0067(4) 0.5578(3) 0.0670(18) Uani 1 1 d .
F7 F 0.2594(7) 0.7296(5) 0.4229(4) 0.129(3) Uani 1 1 d .
F8 F 0.2822(5) 0.6668(5) 0.5344(3) 0.080(2) Uani 1 1 d .
F9 F 0.3245(5) 0.5697(4) 0.4388(3) 0.0679(18) Uani 1 1 d .
F10 F 0.1606(5) 0.5933(5) 0.3952(3) 0.083(2) Uani 1 1 d .
F11 F 0.1181(6) 0.6946(6) 0.4871(4) 0.120(3) Uani 1 1 d .
F12 F 0.1838(5) 0.5308(5) 0.5045(3) 0.094(2) Uani 1 1 d .
F13 F 0.3392(6) -0.0931(5) -0.1049(3) 0.094(3) Uani 1 1 d .
F14 F 0.3165(6) -0.0307(5) 0.0038(3) 0.097(2) Uani 1 1 d .
F15 F 0.3816(6) -0.1942(6) -0.0127(4) 0.126(3) Uani 1 1 d .
F16 F 0.2403(8) -0.2298(5) -0.0767(4) 0.143(3) Uani 1 1 d .
F17 F 0.1754(5) -0.0691(4) -0.0609(3) 0.0690(19) Uani 1 1 d .
F18 F 0.2181(5) -0.1666(5) 0.0343(3) 0.077(2) Uani 1 1 d .
F19 F -0.8363(5) 0.5060(4) 0.0593(3) 0.0739(19) Uani 1 1 d .
F20 F -0.7324(4) 0.4204(4) 0.1390(2) 0.0502(14) Uani 1 1 d .
F21 F -0.6776(4) 0.4429(5) 0.0257(3) 0.0673(18) Uani 1 1 d .
F22 F -0.8294(4) 0.3684(4) -0.0142(3) 0.0569(16) Uani 1 1 d .
F23 F -0.8832(4) 0.3460(4) 0.0995(3) 0.0576(16) Uani 1 1 d .
F24 F -0.7254(5) 0.2821(4) 0.0649(3) 0.0667(18) Uani 1 1 d .
N1 N 0.1081(5) -0.0085(4) 0.3478(3) 0.0241(16) Uani 1 1 d .
N2 N 0.1587(5) 0.1696(4) 0.2830(3) 0.0221(15) Uani 1 1 d .
N3 N -0.0451(5) 0.0887(4) 0.2728(3) 0.0213(15) Uani 1 1 d .
N4 N 0.0443(5) -0.1194(5) 0.2324(3) 0.0234(16) Uani 1 1 d .
N5 N 0.2538(5) -0.0325(5) 0.2425(3) 0.0240(16) Uani 1 1 d .
N6 N 0.0932(5) 0.0722(5) 0.1401(3) 0.0281(17) Uani 1 1 d .
N7 N -0.3912(5) 0.4909(5) 0.1525(3) 0.0256(16) Uani 1 1 d .
N8 N -0.5433(5) 0.5887(4) 0.2272(3) 0.0258(17) Uani 1 1 d .
N9 N -0.3393(5) 0.6699(5) 0.2176(3) 0.0222(16) Uani 1 1 d .
N10 N -0.2456(5) 0.4662(4) 0.2577(3) 0.0247(17) Uani 1 1 d .
N11 N -0.4565(5) 0.3803(5) 0.2678(3) 0.0237(16) Uani 1 1 d .
N12 N -0.4069(5) 0.5719(5) 0.3602(3) 0.0255(16) Uani 1 1 d .
C1 C 0.0595(6) 0.0913(6) 0.3788(4) 0.027(2) Uani 1 1 d .
H1 H 0.0536 0.0887 0.4319 0.032 Uiso 1 1 calc R
C2 C 0.1314(6) 0.1797(6) 0.3531(4) 0.0218(18) Uani 1 1 d .
C3 C 0.1590(7) 0.2648(6) 0.3928(4) 0.034(2) Uani 1 1 d .
H2 H 0.1391 0.2697 0.4415 0.041 Uiso 1 1 calc R
C4 C 0.2172(7) 0.3447(6) 0.3604(5) 0.035(2) Uani 1 1 d .
H3 H 0.2377 0.4048 0.3868 0.042 Uiso 1 1 calc R
C5 C 0.2443(6) 0.3351(6) 0.2899(4) 0.032(2) Uani 1 1 d .
H4 H 0.2829 0.3891 0.2667 0.039 Uiso 1 1 calc R
C6 C 0.2152(6) 0.2466(6) 0.2531(4) 0.027(2) Uani 1 1 d .
H5 H 0.2360 0.2398 0.2046 0.033 Uiso 1 1 calc R
C7 C -0.0461(6) 0.1084(6) 0.3434(4) 0.027(2) Uani 1 1 d .
C8 C -0.1352(7) 0.1485(6) 0.3774(4) 0.032(2) Uani 1 1 d .
H6 H -0.1347 0.1626 0.4271 0.039 Uiso 1 1 calc R
C9 C -0.2251(7) 0.1673(6) 0.3369(5) 0.036(2) Uani 1 1 d .
H7 H -0.2881 0.1941 0.3588 0.044 Uiso 1 1 calc R
C10 C -0.2239(6) 0.1479(6) 0.2669(4) 0.031(2) Uani 1 1 d .
H8 H -0.2859 0.1617 0.2392 0.037 Uiso 1 1 calc R
C11 C -0.1338(7) 0.1084(6) 0.2352(4) 0.029(2) Uani 1 1 d .
H9 H -0.1341 0.0947 0.1855 0.035 Uiso 1 1 calc R
C12 C 0.0370(6) -0.1021(6) 0.3608(4) 0.029(2) Uani 1 1 d .
H10 H 0.0677 -0.1455 0.3996 0.035 Uiso 1 1 calc R
H11 H -0.0343 -0.0770 0.3765 0.035 Uiso 1 1 calc R
C13 C 0.0249(6) -0.1682(6) 0.2961(4) 0.0248(19) Uani 1 1 d .
C14 C -0.0074(6) -0.2718(6) 0.2980(5) 0.030(2) Uani 1 1 d .
H12 H -0.0199 -0.3056 0.3423 0.035 Uiso 1 1 calc R
C15 C -0.0210(7) -0.3247(7) 0.2363(5) 0.039(2) Uani 1 1 d .
H13 H -0.0428 -0.3959 0.2376 0.047 Uiso 1 1 calc R
C16 C -0.0035(6) -0.2766(6) 0.1709(5) 0.035(2) Uani 1 1 d .
H14 H -0.0143 -0.3125 0.1272 0.043 Uiso 1 1 calc R
C17 C 0.0301(6) -0.1742(6) 0.1729(4) 0.0251(19) Uani 1 1 d .
H15 H 0.0442 -0.1402 0.1289 0.030 Uiso 1 1 calc R
C18 C 0.2202(6) -0.0294(6) 0.3702(4) 0.029(2) Uani 1 1 d .
H16 H 0.2214 -0.0870 0.4057 0.035 Uiso 1 1 calc R
H17 H 0.2492 0.0342 0.3932 0.035 Uiso 1 1 calc R
C19 C 0.2894(7) -0.0593(6) 0.3077(4) 0.027(2) Uani 1 1 d .
C20 C 0.3893(7) -0.1045(6) 0.3180(4) 0.036(2) Uani 1 1 d .
H18 H 0.4132 -0.1231 0.3644 0.043 Uiso 1 1 calc R
C21 C 0.4531(7) -0.1218(7) 0.2591(5) 0.044(3) Uani 1 1 d .
H19 H 0.5222 -0.1519 0.2647 0.053 Uiso 1 1 calc R
C22 C 0.4175(7) -0.0960(7) 0.1931(5) 0.038(2) Uani 1 1 d .
H20 H 0.4616 -0.1078 0.1526 0.046 Uiso 1 1 calc R
C23 C 0.3165(7) -0.0524(6) 0.1851(4) 0.032(2) Uani 1 1 d .
H21 H 0.2908 -0.0363 0.1388 0.038 Uiso 1 1 calc R
C24 C 0.0805(7) 0.1017(7) 0.0844(5) 0.041(2) Uani 1 1 d .
C25 C 0.0615(8) 0.1371(7) 0.0103(4) 0.050(3) Uani 1 1 d .
H22 H 0.0635 0.0764 -0.0217 0.075 Uiso 1 1 calc R
H23 H 0.1170 0.1868 -0.0037 0.075 Uiso 1 1 calc R
H24 H -0.0086 0.1717 0.0073 0.075 Uiso 1 1 calc R
C26 C -0.4373(7) 0.5925(6) 0.1212(4) 0.031(2) Uani 1 1 d .
H25 H -0.4424 0.5905 0.0681 0.037 Uiso 1 1 calc R
C27 C -0.5457(7) 0.6086(6) 0.1573(4) 0.030(2) Uani 1 1 d .
C28 C -0.6342(7) 0.6482(6) 0.1224(4) 0.035(2) Uani 1 1 d .
H26 H -0.6329 0.6611 0.0726 0.042 Uiso 1 1 calc R
C29 C -0.7243(7) 0.6684(6) 0.1623(5) 0.043(3) Uani 1 1 d .
H27 H -0.7867 0.6962 0.1402 0.052 Uiso 1 1 calc R
C30 C -0.7237(7) 0.6484(6) 0.2331(5) 0.036(2) Uani 1 1 d .
H28 H -0.7863 0.6609 0.2606 0.043 Uiso 1 1 calc R
C31 C -0.6334(6) 0.6102(6) 0.2652(4) 0.029(2) Uani 1 1 d .
H29 H -0.6336 0.5984 0.3152 0.034 Uiso 1 1 calc R
C32 C -0.3671(6) 0.6792(6) 0.1477(4) 0.029(2) Uani 1 1 d .
C33 C -0.3381(7) 0.7666(6) 0.1081(4) 0.036(2) Uani 1 1 d .
H30 H -0.3567 0.7723 0.0593 0.043 Uiso 1 1 calc R
C34 C -0.2824(7) 0.8440(6) 0.1410(5) 0.038(3) Uani 1 1 d .
H31 H -0.2627 0.9049 0.1151 0.045 Uiso 1 1 calc R
C35 C -0.2549(6) 0.8343(6) 0.2112(5) 0.034(2) Uani 1 1 d .
H32 H -0.2157 0.8878 0.2344 0.041 Uiso 1 1 calc R
C36 C -0.2851(6) 0.7453(6) 0.2478(4) 0.027(2) Uani 1 1 d .
H33 H -0.2661 0.7384 0.2965 0.033 Uiso 1 1 calc R
C37 C -0.2782(6) 0.4707(6) 0.1302(4) 0.028(2) Uani 1 1 d .
H34 H -0.2763 0.4138 0.0943 0.034 Uiso 1 1 calc R
H35 H -0.2492 0.5348 0.1078 0.034 Uiso 1 1 calc R
C38 C -0.2101(6) 0.4403(6) 0.1922(4) 0.025(2) Uani 1 1 d .
C39 C -0.1104(7) 0.3948(6) 0.1836(5) 0.035(2) Uani 1 1 d .
H36 H -0.0862 0.3750 0.1375 0.042 Uiso 1 1 calc R
C40 C -0.0465(7) 0.3783(6) 0.2419(5) 0.035(2) Uani 1 1 d .
H37 H 0.0231 0.3492 0.2359 0.042 Uiso 1 1 calc R
C41 C -0.0822(7) 0.4033(6) 0.3082(5) 0.043(3) Uani 1 1 d .
H38 H -0.0395 0.3906 0.3491 0.052 Uiso 1 1 calc R
C42 C -0.1833(7) 0.4481(6) 0.3142(5) 0.034(2) Uani 1 1 d .
H39 H -0.2092 0.4665 0.3601 0.041 Uiso 1 1 calc R
C43 C -0.4625(6) 0.3976(6) 0.1390(4) 0.029(2) Uani 1 1 d .
H40 H -0.5337 0.4227 0.1233 0.034 Uiso 1 1 calc R
H41 H -0.4315 0.3537 0.1006 0.034 Uiso 1 1 calc R
C44 C -0.4741(6) 0.3329(6) 0.2054(4) 0.025(2) Uani 1 1 d .
C45 C -0.5084(7) 0.2292(6) 0.2015(5) 0.036(2) Uani 1 1 d .
H42 H -0.5217 0.1972 0.1567 0.043 Uiso 1 1 calc R
C46 C -0.5227(6) 0.1739(6) 0.2641(5) 0.038(2) Uani 1 1 d .
H43 H -0.5448 0.1028 0.2629 0.046 Uiso 1 1 calc R
C47 C -0.5045(6) 0.2229(7) 0.3280(5) 0.033(2) Uani 1 1 d .
H44 H -0.5156 0.1863 0.3714 0.040 Uiso 1 1 calc R
C48 C -0.4700(6) 0.3258(6) 0.3289(4) 0.025(2) Uani 1 1 d .
H45 H -0.4555 0.3588 0.3731 0.031 Uiso 1 1 calc R
C49 C -0.4195(7) 0.6031(6) 0.4163(5) 0.035(2) Uani 1 1 d .
C50 C -0.4373(8) 0.6389(7) 0.4894(4) 0.048(3) Uani 1 1 d .
H46 H -0.5063 0.6754 0.4925 0.072 Uiso 1 1 calc R
H47 H -0.3803 0.6870 0.5031 0.072 Uiso 1 1 calc R
H48 H -0.4370 0.5783 0.5215 0.072 Uiso 1 1 calc R

loop_
_atom_site_aniso_label
_atom_site_aniso_U_11
_atom_site_aniso_U_22
_atom_site_aniso_U_33
_atom_site_aniso_U_23
_atom_site_aniso_U_13
_atom_site_aniso_U_12
Ru1 0.0225(4) 0.0167(4) 0.0239(4) 0.0025(3) 0.0012(3) 0.0043(3)
Ru2 0.0236(4) 0.0164(4) 0.0248(4) 0.0037(3) 0.0041(3) 0.0043(3)
P1 0.0464(17) 0.0372(15) 0.0382(15) 0.0000(11) -0.0008(11) -0.0019(12)
P2 0.085(2) 0.0389(16) 0.0407(16) 0.0037(13) -0.0016(14) 0.0199(15)
P3 0.096(3) 0.0376(16) 0.0409(16) 0.0054(14) 0.0060(15) 0.0186(16)
P4 0.0480(18) 0.0443(16) 0.0392(15) 0.0073(12) 0.0070(12) -0.0016(13)
F1 0.079(4) 0.055(4) 0.051(3) 0.010(3) 0.007(3) 0.025(3)
F2 0.052(4) 0.056(4) 0.067(4) 0.010(3) -0.023(3) -0.014(3)
F3 0.055(4) 0.053(3) 0.044(3) 0.002(3) 0.003(2) -0.010(3)
F4 0.049(4) 0.089(4) 0.041(3) -0.001(3) -0.005(2) -0.021(3)
F5 0.057(4) 0.040(3) 0.035(3) -0.003(2) 0.003(2) -0.010(3)
F6 0.073(4) 0.039(3) 0.089(4) 0.004(3) 0.022(3) 0.015(3)
F7 0.216(9) 0.039(4) 0.132(7) 0.040(4) 0.018(6) 0.005(5)
F8 0.101(5) 0.078(5) 0.060(4) -0.021(3) 0.010(3) 0.014(4)
F9 0.093(5) 0.055(4) 0.055(4) -0.018(3) 0.003(3) 0.022(3)
F10 0.127(6) 0.076(5) 0.046(4) -0.017(3) -0.036(3) 0.040(4)
F11 0.124(7) 0.138(7) 0.097(6) -0.062(5) -0.024(4) 0.072(6)
F12 0.118(6) 0.109(6) 0.057(4) 0.027(4) -0.004(4) -0.038(4)
F13 0.129(6) 0.091(5) 0.060(4) 0.023(4) 0.040(4) 0.056(4)
F14 0.131(6) 0.101(6) 0.061(4) -0.020(4) 0.009(4) -0.043(5)
F15 0.129(7) 0.138(7) 0.111(6) 0.070(5) 0.019(5) 0.064(6)
F16 0.249(11) 0.033(4) 0.146(8) -0.035(5) -0.007(7) 0.001(5)
F17 0.083(5) 0.065(4) 0.059(4) 0.022(3) 0.001(3) 0.019(3)
F18 0.096(5) 0.079(5) 0.056(4) 0.031(3) -0.002(3) 0.000(4)
F19 0.072(5) 0.050(4) 0.100(5) 0.005(3) -0.016(3) 0.022(3)
F20 0.064(4) 0.046(3) 0.041(3) 0.006(3) 0.005(2) -0.005(3)
F21 0.057(4) 0.103(5) 0.042(3) 0.014(3) 0.013(3) -0.022(3)
F22 0.059(4) 0.062(4) 0.050(3) 0.014(3) 0.000(3) -0.017(3)
F23 0.050(4) 0.061(4) 0.062(4) -0.001(3) 0.021(3) -0.012(3)
F24 0.080(5) 0.064(4) 0.055(4) -0.005(3) 0.007(3) 0.026(3)
N1 0.025(4) 0.013(3) 0.034(4) 0.001(3) 0.002(3) 0.004(3)
N2 0.022(4) 0.008(3) 0.036(4) -0.004(3) -0.002(3) 0.004(3)
N3 0.024(4) 0.015(3) 0.025(4) 0.004(3) -0.004(3) 0.003(3)
N4 0.017(4) 0.018(4) 0.035(4) 0.003(3) 0.001(3) 0.004(3)
N5 0.022(4) 0.019(4) 0.031(4) -0.004(3) -0.002(3) -0.001(3)
N6 0.029(4) 0.028(4) 0.026(4) 0.008(3) -0.003(3) 0.005(3)
N7 0.018(4) 0.023(4) 0.036(4) 0.001(3) 0.008(3) 0.006(3)
N8 0.032(4) 0.019(4) 0.026(4) 0.008(3) 0.007(3) 0.002(3)
N9 0.024(4) 0.016(4) 0.027(4) 0.001(3) 0.005(3) 0.006(3)
N10 0.025(4) 0.015(4) 0.033(4) 0.008(3) 0.008(3) 0.003(3)
N11 0.016(4) 0.026(4) 0.028(4) 0.010(3) 0.003(3) 0.006(3)
N12 0.021(4) 0.026(4) 0.029(4) -0.004(3) 0.003(3) -0.005(3)
C1 0.038(6) 0.014(4) 0.028(5) 0.000(3) 0.002(4) 0.009(4)
C2 0.021(5) 0.018(4) 0.026(4) -0.003(3) -0.006(3) 0.006(3)
C3 0.041(6) 0.034(5) 0.027(5) 0.002(4) -0.010(4) 0.008(4)
C4 0.034(6) 0.023(5) 0.049(6) -0.010(4) -0.013(4) 0.010(4)
C5 0.027(5) 0.019(5) 0.052(6) 0.002(4) -0.012(4) 0.005(4)
C6 0.029(6) 0.016(5) 0.037(5) 0.003(4) -0.001(4) -0.003(4)
C7 0.034(5) 0.023(4) 0.023(4) 0.004(4) 0.002(4) 0.007(4)
C8 0.042(6) 0.025(5) 0.030(5) 0.003(4) 0.013(4) 0.003(4)
C9 0.027(6) 0.026(5) 0.056(6) 0.001(4) 0.008(4) 0.006(4)
C10 0.023(5) 0.024(5) 0.046(6) 0.007(4) 0.000(4) 0.012(4)
C11 0.039(6) 0.020(4) 0.028(5) -0.001(4) 0.002(4) 0.006(4)
C12 0.031(5) 0.023(5) 0.033(5) 0.007(4) -0.001(4) -0.002(4)
C13 0.024(5) 0.020(4) 0.030(5) 0.003(4) -0.004(3) 0.008(4)
C14 0.030(5) 0.016(5) 0.043(5) 0.003(4) 0.001(4) 0.007(4)
C15 0.036(6) 0.021(5) 0.061(6) -0.002(5) -0.003(4) -0.001(4)
C16 0.030(6) 0.031(5) 0.045(6) -0.005(4) 0.001(4) 0.001(4)
C17 0.025(5) 0.019(4) 0.032(5) 0.000(4) 0.001(3) 0.002(4)
C18 0.025(5) 0.026(5) 0.036(5) 0.011(4) -0.006(4) 0.004(4)
C19 0.031(5) 0.015(4) 0.035(5) 0.003(4) 0.007(4) 0.008(4)
C20 0.033(6) 0.027(5) 0.046(6) 0.010(4) -0.006(4) 0.009(4)
C21 0.023(6) 0.044(6) 0.065(7) -0.003(5) 0.001(5) 0.009(5)
C22 0.025(6) 0.036(6) 0.053(6) -0.017(5) 0.009(4) 0.004(4)
C23 0.029(6) 0.040(5) 0.027(5) -0.010(4) -0.002(4) 0.003(4)
C24 0.034(6) 0.042(6) 0.047(6) -0.001(5) 0.012(4) 0.004(4)
C25 0.078(8) 0.050(6) 0.022(5) 0.007(4) -0.001(4) -0.008(5)
C26 0.035(6) 0.033(5) 0.025(5) 0.010(4) 0.007(4) 0.013(4)
C27 0.037(6) 0.012(4) 0.041(5) 0.006(4) -0.002(4) 0.002(4)
C28 0.040(6) 0.027(5) 0.037(5) 0.000(4) -0.007(4) 0.002(4)
C29 0.038(6) 0.028(5) 0.064(7) 0.006(5) 0.003(5) 0.012(4)
C30 0.037(6) 0.020(5) 0.051(6) 0.000(4) 0.011(4) 0.010(4)
C31 0.028(5) 0.024(5) 0.033(5) 0.001(4) 0.001(4) 0.004(4)
C32 0.034(5) 0.021(5) 0.032(5) -0.002(4) 0.002(4) 0.002(4)
C33 0.050(6) 0.029(5) 0.029(5) 0.008(4) 0.016(4) 0.003(4)
C34 0.046(6) 0.019(5) 0.048(6) 0.012(4) 0.020(5) 0.002(4)
C35 0.029(5) 0.019(4) 0.054(6) 0.001(4) 0.010(4) 0.003(4)
C36 0.022(5) 0.021(5) 0.039(5) 0.002(4) 0.007(4) 0.012(4)
C37 0.025(5) 0.025(4) 0.035(5) 0.001(4) 0.011(4) 0.004(4)
C38 0.022(5) 0.018(4) 0.035(5) 0.004(4) 0.002(4) 0.006(4)
C39 0.027(6) 0.015(4) 0.063(6) 0.001(4) 0.004(4) 0.011(4)
C40 0.020(6) 0.021(5) 0.065(7) 0.001(4) 0.003(4) 0.004(4)
C41 0.029(6) 0.037(6) 0.063(7) 0.022(5) -0.008(4) 0.010(4)
C42 0.032(6) 0.025(5) 0.046(6) 0.019(4) 0.003(4) 0.001(4)
C43 0.024(5) 0.023(5) 0.038(5) -0.006(4) 0.000(4) 0.003(4)
C44 0.017(5) 0.022(5) 0.035(5) 0.004(4) 0.003(3) 0.004(4)
C45 0.039(6) 0.018(5) 0.050(6) -0.006(4) 0.003(4) 0.002(4)
C46 0.023(5) 0.019(5) 0.074(7) 0.005(5) 0.009(4) -0.004(4)
C47 0.028(5) 0.034(5) 0.038(5) 0.011(4) 0.004(4) 0.001(4)
C48 0.022(5) 0.018(4) 0.036(5) 0.004(4) 0.002(3) 0.004(4)
C49 0.034(6) 0.029(5) 0.042(6) 0.007(4) -0.001(4) -0.006(4)
C50 0.064(7) 0.039(6) 0.041(6) -0.003(5) 0.012(5) -0.004(5)

loop_
_atom_type_symbol
_atom_type_description
_atom_type_scat_dispersion_real
_atom_type_scat_dispersion_imag
_atom_type_scat_source
C C 0.0033 0.0016 'International Tables Vol C Tables 4.2.6.8 and 6.1.1.4'
H H 0.0000 0.0000 'International Tables Vol C Tables 4.2.6.8 and 6.1.1.4'
N N 0.0061 0.0033 'International Tables Vol C Tables 4.2.6.8 and 6.1.1.4'
F F 0.0171 0.0103 'International Tables Vol C Tables 4.2.6.8 and 6.1.1.4'
P P 0.1023 0.0942 'International Tables Vol C Tables 4.2.6.8 and 6.1.1.4'
Ru Ru -1.2594 0.8363 'International Tables Vol C Tables 4.2.6.8 and 6.1.1.4'

loop_
_geom_angle_atom_site_label_1
_geom_angle_atom_site_label_2
_geom_angle_atom_site_label_3
_geom_angle
N1 Ru1 N6 178.0(2)
N1 Ru1 N5 83.6(2)
N6 Ru1 N5 98.2(2)
N1 Ru1 N4 83.8(2)
N6 Ru1 N4 97.1(3)
N5 Ru1 N4 88.7(2)
N1 Ru1 N2 81.4(2)
N6 Ru1 N2 97.6(2)
N5 Ru1 N2 90.9(2)
N4 Ru1 N2 165.2(2)
N1 Ru1 N3 82.1(2)
N6 Ru1 N3 96.1(2)
N5 Ru1 N3 165.5(2)
N4 Ru1 N3 92.2(2)
N2 Ru1 N3 84.5(2)
N7 Ru2 N12 178.2(2)
N7 Ru2 N8 81.9(2)
N12 Ru2 N8 96.4(2)
N7 Ru2 N10 83.4(2)
N12 Ru2 N10 98.3(3)
N8 Ru2 N10 165.1(2)
N7 Ru2 N11 83.4(2)
N12 Ru2 N11 97.2(2)
N8 Ru2 N11 92.1(2)
N10 Ru2 N11 88.6(2)
N7 Ru2 N9 81.8(2)
N12 Ru2 N9 97.5(2)
N8 Ru2 N9 84.7(2)
N10 Ru2 N9 90.8(2)
N11 Ru2 N9 165.2(3)
F6 P1 F5 91.7(3)
F6 P1 F2 91.9(3)
F5 P1 F2 90.8(3)
F6 P1 F3 90.2(3)
F5 P1 F3 177.6(3)
F2 P1 F3 90.4(3)
F6 P1 F1 178.8(4)
F5 P1 F1 89.1(3)
F2 P1 F1 89.0(3)
F3 P1 F1 88.9(3)
F6 P1 F4 89.9(4)
F5 P1 F4 89.1(3)
F2 P1 F4 178.2(3)
F3 P1 F4 89.7(3)
F1 P1 F4 89.3(3)
F7 P2 F12 178.2(4)
F7 P2 F11 89.3(4)
F12 P2 F11 92.4(4)
F7 P2 F10 89.5(4)
F12 P2 F10 89.9(4)
F11 P2 F10 89.6(4)
F7 P2 F9 89.3(4)
F12 P2 F9 89.0(3)
F11 P2 F9 178.3(4)
F10 P2 F9 89.4(3)
F7 P2 F8 91.8(5)
F12 P2 F8 88.8(3)
F11 P2 F8 91.6(4)
F10 P2 F8 178.2(3)
F9 P2 F8 89.4(3)
F16 P3 F14 178.2(4)
F16 P3 F15 89.3(5)
F14 P3 F15 91.9(5)
F16 P3 F18 91.9(4)
F14 P3 F18 89.4(3)
F15 P3 F18 91.4(3)
F16 P3 F17 89.8(5)
F14 P3 F17 89.0(4)
F15 P3 F17 178.4(4)
F18 P3 F17 90.0(3)
F16 P3 F13 89.6(4)
F14 P3 F13 89.1(4)
F15 P3 F13 89.4(3)
F18 P3 F13 178.3(4)
F17 P3 F13 89.2(3)
F19 P4 F23 92.0(3)
F19 P4 F20 91.6(3)
F23 P4 F20 90.2(3)
F19 P4 F21 89.8(3)
F23 P4 F21 178.2(3)
F20 P4 F21 89.7(3)
F19 P4 F22 90.0(3)
F23 P4 F22 90.3(3)
F20 P4 F22 178.3(3)
F21 P4 F22 89.7(3)
F19 P4 F24 179.0(3)
F23 P4 F24 88.6(3)
F20 P4 F24 89.1(3)
F21 P4 F24 89.6(3)
F22 P4 F24 89.2(3)
C18 N1 C12 112.0(5)
C18 N1 C1 114.2(7)
C12 N1 C1 111.3(5)
C18 N1 Ru1 110.4(4)
C12 N1 Ru1 109.0(5)
C1 N1 Ru1 99.0(4)
C6 N2 C2 118.1(7)
C6 N2 Ru1 132.2(5)
C2 N2 Ru1 109.8(5)
C11 N3 C7 118.6(6)
C11 N3 Ru1 132.0(5)
C7 N3 Ru1 109.3(5)
C17 N4 C13 118.1(7)
C17 N4 Ru1 128.7(5)
C13 N4 Ru1 113.0(5)
C19 N5 C23 119.1(7)
C19 N5 Ru1 113.0(4)
C23 N5 Ru1 127.8(6)
C24 N6 Ru1 173.6(6)
C37 N7 C43 112.5(6)
C37 N7 C26 112.7(5)
C43 N7 C26 112.2(6)
C37 N7 Ru2 110.2(5)
C43 N7 Ru2 109.6(4)
C26 N7 Ru2 98.8(4)
C27 N8 C31 117.3(6)
C27 N8 Ru2 110.7(4)
C31 N8 Ru2 132.0(5)
C36 N9 C32 119.2(6)
C36 N9 Ru2 131.9(5)
C32 N9 Ru2 108.9(5)
C42 N10 C38 119.5(7)
C42 N10 Ru2 127.8(5)
C38 N10 Ru2 112.6(5)
C44 N11 C48 119.3(7)
C44 N11 Ru2 113.0(4)
C48 N11 Ru2 127.5(6)
C49 N12 Ru2 173.1(6)
C7 C1 N1 107.2(7)
C7 C1 C2 106.2(6)
N1 C1 C2 105.2(5)
C3 C2 N2 122.4(7)
C3 C2 C1 124.8(7)
N2 C2 C1 112.6(7)
C2 C3 C4 118.7(7)
C5 C4 C3 119.0(8)
C4 C5 C6 119.4(7)
N2 C6 C5 122.4(7)
N3 C7 C8 121.9(7)
N3 C7 C1 113.9(6)
C8 C7 C1 124.0(8)
C9 C8 C7 117.7(8)
C10 C9 C8 120.3(7)
C9 C10 C11 120.2(8)
N3 C11 C10 121.3(8)
C13 C12 N1 112.2(6)
N4 C13 C14 120.5(8)
N4 C13 C12 116.0(7)
C14 C13 C12 123.4(7)
C15 C14 C13 119.5(7)
C14 C15 C16 121.1(8)
C17 C16 C15 116.4(8)
N4 C17 C16 124.3(7)
N1 C18 C19 111.4(7)
N5 C19 C20 121.9(6)
N5 C19 C18 117.2(7)
C20 C19 C18 120.7(7)
C21 C20 C19 118.1(8)
C22 C21 C20 120.4(8)
C21 C22 C23 119.6(7)
N5 C23 C22 120.8(8)
N6 C24 C25 177.9(10)
C32 C26 C27 106.2(7)
C32 C26 N7 105.9(7)
C27 C26 N7 105.7(5)
N8 C27 C28 123.6(7)
N8 C27 C26 112.9(7)
C28 C27 C26 123.2(7)
C29 C28 C27 117.7(8)
C30 C29 C28 119.6(8)
C29 C30 C31 120.3(7)
N8 C31 C30 121.4(7)
N9 C32 C33 121.1(8)
N9 C32 C26 114.0(6)
C33 C32 C26 124.7(8)
C34 C33 C32 118.5(8)
C33 C34 C35 120.2(7)
C34 C35 C36 118.8(9)
N9 C36 C35 122.2(8)
C38 C37 N7 111.3(5)
N10 C38 C39 120.2(8)
N10 C38 C37 117.6(7)
C39 C38 C37 122.0(7)
C40 C39 C38 119.7(8)
C41 C40 C39 120.3(8)
C40 C41 C42 117.7(8)
N10 C42 C41 122.5(8)
C44 C43 N7 110.6(7)
N11 C44 C45 121.9(7)
N11 C44 C43 117.5(7)
C45 C44 C43 120.5(8)
C46 C45 C44 118.6(8)
C47 C46 C45 119.3(8)
C46 C47 C48 119.7(7)
N11 C48 C47 121.1(8)
N12 C49 C50 177.6(9)

loop_
_geom_bond_atom_site_label_1
_geom_bond_atom_site_label_2
_geom_bond_distance
Ru1 N1 2.012(6)
Ru1 N6 2.027(6)
Ru1 N5 2.047(6)
Ru1 N4 2.053(6)
Ru1 N2 2.059(6)
Ru1 N3 2.061(6)
Ru2 N7 2.016(6)
Ru2 N12 2.025(7)
Ru2 N8 2.048(6)
Ru2 N10 2.056(6)
Ru2 N11 2.060(6)
Ru2 N9 2.066(6)
P1 F6 1.565(5)
P1 F5 1.594(4)
P1 F2 1.599(6)
P1 F3 1.600(5)
P1 F1 1.604(5)
P1 F4 1.606(6)
P2 F7 1.551(6)
P2 F12 1.563(6)
P2 F11 1.565(6)
P2 F10 1.581(7)
P2 F9 1.589(5)
P2 F8 1.594(7)
P3 F16 1.552(9)
P3 F14 1.560(7)
P3 F15 1.568(7)
P3 F18 1.580(5)
P3 F17 1.586(6)
P3 F13 1.586(5)
P4 F19 1.554(5)
P4 F23 1.581(5)
P4 F20 1.594(6)
P4 F21 1.602(5)
P4 F22 1.605(6)
P4 F24 1.608(5)
N1 C18 1.488(9)
N1 C12 1.515(9)
N1 C1 1.519(9)
N2 C6 1.338(8)
N2 C2 1.365(8)
N3 C11 1.339(10)
N3 C7 1.350(9)
N4 C17 1.330(9)
N4 C13 1.371(8)
N5 C19 1.347(9)
N5 C23 1.356(8)
N6 C24 1.124(9)
N7 C37 1.496(8)
N7 C43 1.516(10)
N7 C26 1.529(8)
N8 C27 1.339(9)
N8 C31 1.360(8)
N9 C36 1.312(10)
N9 C32 1.363(9)
N10 C42 1.336(10)
N10 C38 1.348(9)
N11 C44 1.339(10)
N11 C48 1.352(8)
N12 C49 1.137(9)
C1 C7 1.496(11)
C1 C2 1.526(10)
C2 C3 1.364(11)
C3 C4 1.396(11)
C4 C5 1.373(10)
C5 C6 1.375(11)
C7 C8 1.379(9)
C8 C9 1.379(12)
C9 C10 1.338(11)
C10 C11 1.367(9)
C12 C13 1.487(11)
C13 C14 1.385(11)
C14 C15 1.353(11)
C15 C16 1.390(10)
C16 C17 1.376(11)
C18 C19 1.505(9)
C19 C20 1.386(10)
C20 C21 1.382(10)
C21 C22 1.358(12)
C22 C23 1.386(10)
C24 C25 1.482(11)
C26 C32 1.505(12)
C26 C27 1.529(10)
C27 C28 1.379(11)
C28 C29 1.376(10)
C29 C30 1.355(11)
C30 C31 1.368(11)
C32 C33 1.390(9)
C33 C34 1.361(12)
C34 C35 1.371(11)
C35 C36 1.382(9)
C37 C38 1.494(11)
C38 C39 1.381(10)
C39 C40 1.373(12)
C40 C41 1.361(11)
C41 C42 1.388(10)
C43 C44 1.502(9)
C44 C45 1.394(11)
C45 C46 1.383(10)
C46 C47 1.374(12)
C47 C48 1.385(11)
C49 C50 1.462(11)

loop_
_geom_torsion_atom_site_label_1
_geom_torsion_atom_site_label_2
_geom_torsion_atom_site_label_3
_geom_torsion_atom_site_label_4
_geom_torsion
N6 Ru1 N1 C18 -138(8)
N5 Ru1 N1 C18 16.0(5)
N4 Ru1 N1 C18 105.3(5)
N2 Ru1 N1 C18 -75.9(5)
N3 Ru1 N1 C18 -161.5(5)
N6 Ru1 N1 C12 99(8)
N5 Ru1 N1 C12 -107.5(5)
N4 Ru1 N1 C12 -18.2(4)
N2 Ru1 N1 C12 160.6(5)
N3 Ru1 N1 C12 75.0(4)
N6 Ru1 N1 C1 -17(8)
N5 Ru1 N1 C1 136.1(5)
N4 Ru1 N1 C1 -134.6(5)
N2 Ru1 N1 C1 44.2(5)
N3 Ru1 N1 C1 -41.4(5)
N1 Ru1 N2 C6 155.5(7)
N6 Ru1 N2 C6 -26.2(7)
N5 Ru1 N2 C6 72.2(7)
N4 Ru1 N2 C6 160.4(8)
N3 Ru1 N2 C6 -121.6(7)
N1 Ru1 N2 C2 -23.5(5)
N6 Ru1 N2 C2 154.8(5)
N5 Ru1 N2 C2 -106.8(5)
N4 Ru1 N2 C2 -18.6(11)
N3 Ru1 N2 C2 59.4(5)
N1 Ru1 N3 C11 -156.9(7)
N6 Ru1 N3 C11 23.9(7)
N5 Ru1 N3 C11 -166.8(9)
N4 Ru1 N3 C11 -73.5(7)
N2 Ru1 N3 C11 121.0(7)
N1 Ru1 N3 C7 22.7(5)
N6 Ru1 N3 C7 -156.5(5)
N5 Ru1 N3 C7 12.8(13)
N4 Ru1 N3 C7 106.1(5)
N2 Ru1 N3 C7 -59.4(5)
N1 Ru1 N4 C17 -168.6(6)
N6 Ru1 N4 C17 13.2(6)
N5 Ru1 N4 C17 -84.9(6)
N2 Ru1 N4 C17 -173.4(7)
N3 Ru1 N4 C17 109.6(6)
N1 Ru1 N4 C13 7.0(5)
N6 Ru1 N4 C13 -171.2(5)
N5 Ru1 N4 C13 90.7(5)
N2 Ru1 N4 C13 2.2(11)
N3 Ru1 N4 C13 -74.8(5)
N1 Ru1 N5 C19 -5.6(5)
N6 Ru1 N5 C19 173.5(5)
N4 Ru1 N5 C19 -89.5(5)
N2 Ru1 N5 C19 75.7(5)
N3 Ru1 N5 C19 4.2(13)
N1 Ru1 N5 C23 171.5(7)
N6 Ru1 N5 C23 -9.4(7)
N4 Ru1 N5 C23 87.6(7)
N2 Ru1 N5 C23 -107.2(7)
N3 Ru1 N5 C23 -178.7(8)
N1 Ru1 N6 C24 -8(13)
N5 Ru1 N6 C24 -162(7)
N4 Ru1 N6 C24 109(7)
N2 Ru1 N6 C24 -69(7)
N3 Ru1 N6 C24 16(7)
N12 Ru2 N7 C37 143(8)
N8 Ru2 N7 C37 160.8(5)
N10 Ru2 N7 C37 -16.8(4)
N11 Ru2 N7 C37 -106.1(4)
N9 Ru2 N7 C37 75.0(4)
N12 Ru2 N7 C43 -93(8)
N8 Ru2 N7 C43 -74.9(4)
N10 Ru2 N7 C43 107.5(5)
N11 Ru2 N7 C43 18.1(4)
N9 Ru2 N7 C43 -160.7(5)
N12 Ru2 N7 C26 25(8)
N8 Ru2 N7 C26 42.5(4)
N10 Ru2 N7 C26 -135.1(5)
N11 Ru2 N7 C26 135.6(5)
N9 Ru2 N7 C26 -43.3(4)
N7 Ru2 N8 C27 -22.7(5)
N12 Ru2 N8 C27 156.7(5)
N10 Ru2 N8 C27 -13.3(12)
N11 Ru2 N8 C27 -105.8(5)
N9 Ru2 N8 C27 59.7(5)
N7 Ru2 N8 C31 157.5(7)
N12 Ru2 N8 C31 -23.1(7)
N10 Ru2 N8 C31 167.0(8)
N11 Ru2 N8 C31 74.5(7)
N9 Ru2 N8 C31 -120.1(7)
N7 Ru2 N9 C36 -156.8(7)
N12 Ru2 N9 C36 24.9(6)
N8 Ru2 N9 C36 120.6(6)
N10 Ru2 N9 C36 -73.7(6)
N11 Ru2 N9 C36 -161.3(8)
N7 Ru2 N9 C32 23.8(4)
N12 Ru2 N9 C32 -154.5(4)
N8 Ru2 N9 C32 -58.8(5)
N10 Ru2 N9 C32 107.0(5)
N11 Ru2 N9 C32 19.3(11)
N7 Ru2 N10 C42 -172.8(7)
N12 Ru2 N10 C42 7.8(7)
N8 Ru2 N10 C42 177.7(8)
N11 Ru2 N10 C42 -89.3(7)
N9 Ru2 N10 C42 105.5(7)
N7 Ru2 N10 C38 6.3(5)
N12 Ru2 N10 C38 -173.1(5)
N8 Ru2 N10 C38 -3.1(12)
N11 Ru2 N10 C38 89.8(5)
N9 Ru2 N10 C38 -75.3(5)
N7 Ru2 N11 C44 -6.5(5)
N12 Ru2 N11 C44 171.8(5)
N8 Ru2 N11 C44 75.1(5)
N10 Ru2 N11 C44 -90.0(5)
N9 Ru2 N11 C44 -2.0(12)
N7 Ru2 N11 C48 167.8(6)
N12 Ru2 N11 C48 -13.9(6)
N8 Ru2 N11 C48 -110.6(6)
N10 Ru2 N11 C48 84.3(6)
N9 Ru2 N11 C48 172.3(8)
N7 Ru2 N12 C49 -6(12)
N8 Ru2 N12 C49 -24(6)
N10 Ru2 N12 C49 154(6)
N11 Ru2 N12 C49 -117(6)
N9 Ru2 N12 C49 62(6)
C18 N1 C1 C7 172.2(5)
C12 N1 C1 C7 -59.7(7)
Ru1 N1 C1 C7 54.9(6)
C18 N1 C1 C2 59.4(7)
C12 N1 C1 C2 -172.5(6)
Ru1 N1 C1 C2 -57.9(6)
C6 N2 C2 C3 0.4(10)
Ru1 N2 C2 C3 179.5(6)
C6 N2 C2 C1 175.3(6)
Ru1 N2 C2 C1 -5.6(7)
C7 C1 C2 C3 104.7(9)
N1 C1 C2 C3 -141.7(7)
C7 C1 C2 N2 -70.0(7)
N1 C1 C2 N2 43.5(8)
N2 C2 C3 C4 0.2(11)
C1 C2 C3 C4 -174.1(7)
C2 C3 C4 C5 0.2(11)
C3 C4 C5 C6 -1.0(11)
C2 N2 C6 C5 -1.3(11)
Ru1 N2 C6 C5 179.8(5)
C4 C5 C6 N2 1.6(12)
C11 N3 C7 C8 -0.3(11)
Ru1 N3 C7 C8 180.0(6)
C11 N3 C7 C1 -175.5(6)
Ru1 N3 C7 C1 4.8(7)
N1 C1 C7 N3 -41.4(8)
C2 C1 C7 N3 70.7(8)
N1 C1 C7 C8 143.5(7)
C2 C1 C7 C8 -104.4(8)
N3 C7 C8 C9 0.6(11)
C1 C7 C8 C9 175.3(7)
C7 C8 C9 C10 -0.7(12)
C8 C9 C10 C11 0.6(12)
C7 N3 C11 C10 0.1(11)
Ru1 N3 C11 C10 179.7(5)
C9 C10 C11 N3 -0.3(12)
C18 N1 C12 C13 -96.1(7)
C1 N1 C12 C13 134.7(6)
Ru1 N1 C12 C13 26.5(7)
C17 N4 C13 C14 0.7(10)
Ru1 N4 C13 C14 -175.4(6)
C17 N4 C13 C12 -177.2(6)
Ru1 N4 C13 C12 6.7(8)
N1 C12 C13 N4 -22.3(9)
N1 C12 C13 C14 159.9(7)
N4 C13 C14 C15 -0.8(11)
C12 C13 C14 C15 177.0(7)
C13 C14 C15 C16 -0.3(12)
C14 C15 C16 C17 1.3(12)
C13 N4 C17 C16 0.4(11)
Ru1 N4 C17 C16 175.9(6)
C15 C16 C17 N4 -1.5(11)
C12 N1 C18 C19 98.7(7)
C1 N1 C18 C19 -133.6(6)
Ru1 N1 C18 C19 -23.0(7)
C23 N5 C19 C20 1.4(12)
Ru1 N5 C19 C20 178.8(6)
C23 N5 C19 C18 176.2(7)
Ru1 N5 C19 C18 -6.4(9)
N1 C18 C19 N5 19.8(10)
N1 C18 C19 C20 -165.4(7)
N5 C19 C20 C21 0.2(13)
C18 C19 C20 C21 -174.4(8)
C19 C20 C21 C22 -0.8(14)
C20 C21 C22 C23 -0.2(14)
C19 N5 C23 C22 -2.4(12)
Ru1 N5 C23 C22 -179.4(6)
C21 C22 C23 N5 1.8(13)
Ru1 N6 C24 C25 -100(24)
C37 N7 C26 C32 -59.8(8)
C43 N7 C26 C32 172.0(5)
Ru2 N7 C26 C32 56.6(5)
C37 N7 C26 C27 -172.3(7)
C43 N7 C26 C27 59.5(8)
Ru2 N7 C26 C27 -55.9(7)
C31 N8 C27 C28 -0.7(11)
Ru2 N8 C27 C28 179.5(7)
C31 N8 C27 C26 174.1(7)
Ru2 N8 C27 C26 -5.7(8)
C32 C26 C27 N8 -69.6(7)
N7 C26 C27 N8 42.7(9)
C32 C26 C27 C28 105.2(9)
N7 C26 C27 C28 -142.6(8)
N8 C27 C28 C29 0.2(12)
C26 C27 C28 C29 -174.0(8)
C27 C28 C29 C30 -0.5(13)
C28 C29 C30 C31 1.2(13)
C27 N8 C31 C30 1.4(11)
Ru2 N8 C31 C30 -178.8(6)
C29 C30 C31 N8 -1.7(13)
C36 N9 C32 C33 0.6(10)
Ru2 N9 C32 C33 -179.9(6)
C36 N9 C32 C26 -174.7(6)
Ru2 N9 C32 C26 4.7(7)
C27 C26 C32 N9 69.9(7)
N7 C26 C32 N9 -42.3(8)
C27 C26 C32 C33 -105.3(8)
N7 C26 C32 C33 142.6(7)
N9 C32 C33 C34 -1.0(11)
C26 C32 C33 C34 173.8(7)
C32 C33 C34 C35 0.9(11)
C33 C34 C35 C36 -0.4(11)
C32 N9 C36 C35 -0.1(10)
Ru2 N9 C36 C35 -179.4(5)
C34 C35 C36 N9 0.0(11)
C43 N7 C37 C38 -98.6(8)
C26 N7 C37 C38 133.4(7)
Ru2 N7 C37 C38 24.0(7)
C42 N10 C38 C39 0.4(11)
Ru2 N10 C38 C39 -178.8(6)
C42 N10 C38 C37 -174.6(7)
Ru2 N10 C38 C37 6.2(9)
N7 C37 C38 N10 -20.3(10)
N7 C37 C38 C39 164.8(7)
N10 C38 C39 C40 -1.5(12)
C37 C38 C39 C40 173.2(8)
C38 C39 C40 C41 2.2(13)
C39 C40 C41 C42 -1.6(13)
C38 N10 C42 C41 0.1(12)
Ru2 N10 C42 C41 179.2(6)
C40 C41 C42 N10 0.5(12)
C37 N7 C43 C44 96.6(6)
C26 N7 C43 C44 -135.0(6)
Ru2 N7 C43 C44 -26.3(7)
C48 N11 C44 C45 1.4(10)
Ru2 N11 C44 C45 176.2(6)
C48 N11 C44 C43 177.6(6)
Ru2 N11 C44 C43 -7.6(8)
N7 C43 C44 N11 22.8(9)
N7 C43 C44 C45 -161.0(6)
N11 C44 C45 C46 -1.1(11)
C43 C44 C45 C46 -177.1(7)
C44 C45 C46 C47 1.1(11)
C45 C46 C47 C48 -1.4(11)
C44 N11 C48 C47 -1.8(10)
Ru2 N11 C48 C47 -175.7(5)
C46 C47 C48 N11 1.8(11)
Ru2 N12 C49 C50 120(21)
